data_4060006
loop_
_publ_author_name
'Biwu Ma'
'Jian Li'
'Peter I. Djurovich'
'Muhammed Yousufuddin'
'Robert Bau'
'Mark E. Thompson'

_publ_section_title
;
Synthetic Control of Pt...Pt Separation and Photophysics of Binuclear
Platinum Complexes
;
_journal_name_full 'Journal of the American Chemical Society'
_journal_page_first 28
_journal_page_last 29
_journal_paper_doi 10.1021/ja044313w
_journal_volume 127
_journal_year 2005
_chemical_formula_sum 'C21 H22 B F2 N5 Pt'
_chemical_formula_weight 588.34
_space_group_IT_number 2
_space_group_name_Hall '-P 1'
_space_group_name_H-M_alt 'P -1'
_symmetry_cell_setting triclinic
_symmetry_space_group_name_Hall '-P 1'
_symmetry_space_group_name_H-M 'P -1'
_atom_sites_solution_hydrogens geom
_atom_sites_solution_primary direct
_atom_sites_solution_secondary difmap
_cell_angle_alpha 90.838(2)
_cell_angle_beta 95.492(2)
_cell_angle_gamma 97.262(2)
_cell_formula_units_Z 2
_cell_length_a 8.5663(9)
_cell_length_b 9.4344(10)
_cell_length_c 12.8913(13)
_cell_measurement_temperature 296(2)
_cell_volume 1028.37(19)
_diffrn_ambient_temperature 296(2)
_diffrn_radiation_monochromator graphite
_diffrn_radiation_source 'fine-focus sealed tube'
_diffrn_radiation_type MoK\a
_diffrn_radiation_wavelength 0.71073
_diffrn_reflns_av_R_equivalents 0.0329
_diffrn_reflns_av_sigmaI/netI 0.0566
_diffrn_reflns_limit_h_max 7
_diffrn_reflns_limit_h_min -10
_diffrn_reflns_limit_k_max 11
_diffrn_reflns_limit_k_min -11
_diffrn_reflns_limit_l_max 16
_diffrn_reflns_limit_l_min -14
_diffrn_reflns_number 6250
_diffrn_reflns_theta_max 27.46
_diffrn_reflns_theta_min 1.59
_exptl_absorpt_coefficient_mu 6.858
_exptl_crystal_density_diffrn 1.900
_exptl_crystal_density_method 'not measured'
_exptl_crystal_F_000 568
_refine_ls_extinction_coef ?
_refine_ls_extinction_method none
_refine_ls_goodness_of_fit_ref 1.145
_refine_ls_hydrogen_treatment mixed
_refine_ls_matrix_type full
_refine_ls_number_parameters 273
_refine_ls_number_reflns 4349
_refine_ls_number_restraints 0
_refine_ls_restrained_S_all 1.145
_refine_ls_R_factor_all 0.0377
_refine_ls_R_factor_gt 0.0341
_refine_ls_shift/su_max 0.094
_refine_ls_shift/su_mean 0.003
_refine_ls_structure_factor_coef Fsqd
_refine_ls_weighting_details 'calc w=1/[\s^2^(Fo^2^)+(0.0000P)^2^+0.0000P] where P=(Fo^2^+2Fc^2^)/3'
_refine_ls_weighting_scheme calc
_refine_ls_wR_factor_gt 0.0705
_refine_ls_wR_factor_ref 0.0714
_reflns_number_gt 3897
_reflns_number_total 4349
_reflns_threshold_expression >2sigma(I)
_cod_depositor_comments
;
The following automatic conversions were performed:
'_symmetry_cell_setting' value 'Triclinic' changed to 'triclinic'
according to '/home/saulius/struct/CIF-dictionaries/cif_core.dic'
dictionary named 'cif_core.dic' version 2.4.1 from 2010-06-29.

Automatic conversion script
Id: cif_fix_enum 1527 2010-12-29 10:47:43Z saulius 
;
_cod_database_code 4060006

loop_
_symmetry_equiv_pos_as_xyz
'x, y, z'
'-x, -y, -z'

loop_
_atom_site_label
_atom_site_type_symbol
_atom_site_fract_x
_atom_site_fract_y
_atom_site_fract_z
_atom_site_U_iso_or_equiv
_atom_site_adp_type
_atom_site_occupancy
_atom_site_symmetry_multiplicity
_atom_site_calc_flag
_atom_site_refinement_flags
_atom_site_disorder_assembly
_atom_site_disorder_group
Pt1 Pt 0.20004(2) 0.083510(19) 0.802092(13) 0.03753(8) Uani 1 1 d . . .
F1 F 0.1223(5) 0.4518(4) 1.1114(3) 0.0898(13) Uani 1 1 d . . .
F2 F 0.2455(6) 0.0004(5) 1.2030(3) 0.0932(13) Uani 1 1 d . . .
N1 N 0.2750(5) -0.0807(5) 0.8812(3) 0.0442(10) Uani 1 1 d . . .
N2 N 0.1294(5) 0.2532(4) 0.7271(3) 0.0387(9) Uani 1 1 d . . .
N3 N 0.2025(5) 0.3083(4) 0.6439(3) 0.0361(9) Uani 1 1 d . . .
N4 N 0.1960(5) -0.0058(4) 0.6537(3) 0.0439(10) Uani 1 1 d . . .
N5 N 0.2485(5) 0.0719(4) 0.5727(3) 0.0379(9) Uani 1 1 d . . .
B1 B 0.3318(7) 0.2301(6) 0.5909(4) 0.0391(13) Uani 1 1 d . . .
C1 C 0.1964(6) 0.1575(6) 0.9463(4) 0.0432(12) Uani 1 1 d . . .
C2 C 0.1628(7) 0.2926(6) 0.9790(4) 0.0513(14) Uani 1 1 d . . .
H2 H 0.1451 0.3621 0.9304 0.062 Uiso 1 1 calc R . .
C3 C 0.1564(8) 0.3211(7) 1.0827(5) 0.0623(17) Uani 1 1 d . . .
C4 C 0.1802(8) 0.2247(8) 1.1594(5) 0.0680(18) Uani 1 1 d . . .
H4 H 0.1720 0.2462 1.2292 0.082 Uiso 1 1 calc R . .
C5 C 0.2168(8) 0.0952(7) 1.1275(4) 0.0596(16) Uani 1 1 d . . .
C6 C 0.2265(7) 0.0572(6) 1.0245(4) 0.0479(13) Uani 1 1 d . . .
C7 C 0.2743(7) -0.0749(6) 0.9872(4) 0.0476(13) Uani 1 1 d . . .
C8 C 0.3253(8) -0.1853(7) 1.0456(5) 0.0632(17) Uani 1 1 d . . .
H8 H 0.3242 -0.1819 1.1177 0.076 Uiso 1 1 calc R . .
C9 C 0.3773(9) -0.2991(7) 0.9987(6) 0.077(2) Uani 1 1 d . . .
H9 H 0.4100 -0.3735 1.0383 0.092 Uiso 1 1 calc R . .
C10 C 0.3807(9) -0.3022(7) 0.8934(5) 0.072(2) Uani 1 1 d . . .
H10 H 0.4159 -0.3787 0.8603 0.086 Uiso 1 1 calc R . .
C11 C 0.3319(8) -0.1915(6) 0.8367(5) 0.0608(17) Uani 1 1 d . . .
H11 H 0.3382 -0.1926 0.7651 0.073 Uiso 1 1 calc R . .
C12 C 0.0171(6) 0.3337(5) 0.7454(4) 0.0434(12) Uani 1 1 d . . .
H12 H -0.0513 0.3181 0.7971 0.052 Uiso 1 1 calc R . .
C13 C 0.0180(7) 0.4443(6) 0.6757(4) 0.0498(14) Uani 1 1 d . . .
H13 H -0.0466 0.5166 0.6716 0.060 Uiso 1 1 calc R . .
C14 C 0.1349(6) 0.4234(5) 0.6144(4) 0.0443(12) Uani 1 1 d . . .
H14 H 0.1636 0.4812 0.5598 0.053 Uiso 1 1 calc R . .
C15 C 0.1268(7) -0.1320(5) 0.6117(4) 0.0504(14) Uani 1 1 d . . .
H15 H 0.0806 -0.2065 0.6496 0.060 Uiso 1 1 calc R . .
C16 C 0.1327(7) -0.1367(6) 0.5072(4) 0.0533(15) Uani 1 1 d . . .
H16 H 0.0930 -0.2119 0.4608 0.064 Uiso 1 1 calc R . .
C17 C 0.2097(7) -0.0071(6) 0.4849(4) 0.0477(14) Uani 1 1 d . . .
H17 H 0.2319 0.0220 0.4187 0.057 Uiso 1 1 calc R . .
C18 C 0.4912(6) 0.2343(5) 0.6691(4) 0.0441(12) Uani 1 1 d . . .
H18A H 0.4672 0.1775 0.7290 0.053 Uiso 1 1 calc R . .
H18B H 0.5682 0.1898 0.6339 0.053 Uiso 1 1 calc R . .
C19 C 0.5649(8) 0.3816(7) 0.7074(5) 0.071(2) Uani 1 1 d . . .
H19A H 0.5940 0.4377 0.6491 0.106 Uiso 1 1 calc R . .
H19B H 0.6574 0.3742 0.7542 0.106 Uiso 1 1 calc R . .
H19C H 0.4903 0.4267 0.7431 0.106 Uiso 1 1 calc R . .
C20 C 0.3570(7) 0.3041(6) 0.4806(4) 0.0469(13) Uani 1 1 d . . .
H20A H 0.2590 0.2841 0.4355 0.056 Uiso 1 1 calc R . .
H20B H 0.3775 0.4068 0.4925 0.056 Uiso 1 1 calc R . .
C21 C 0.4908(8) 0.2567(7) 0.4231(5) 0.0684(18) Uani 1 1 d . . .
H21A H 0.5903 0.2858 0.4631 0.103 Uiso 1 1 calc R . .
H21B H 0.4907 0.3001 0.3562 0.103 Uiso 1 1 calc R . .
H21C H 0.4752 0.1546 0.4138 0.103 Uiso 1 1 calc R . .

loop_
_atom_site_aniso_label
_atom_site_aniso_U_11
_atom_site_aniso_U_22
_atom_site_aniso_U_33
_atom_site_aniso_U_23
_atom_site_aniso_U_13
_atom_site_aniso_U_12
Pt1 0.04636(13) 0.03864(12) 0.02945(12) 0.00111(8) 0.00575(8) 0.01112(8)
F1 0.124(4) 0.089(3) 0.062(2) -0.029(2) 0.007(2) 0.040(3)
F2 0.134(4) 0.116(3) 0.039(2) 0.021(2) 0.015(2) 0.042(3)
N1 0.052(3) 0.047(2) 0.034(2) 0.0017(18) -0.002(2) 0.013(2)
N2 0.049(3) 0.042(2) 0.027(2) -0.0019(17) 0.0030(18) 0.0131(19)
N3 0.038(2) 0.039(2) 0.033(2) 0.0012(17) 0.0023(17) 0.0096(18)
N4 0.055(3) 0.038(2) 0.040(2) -0.0033(18) 0.002(2) 0.011(2)
N5 0.045(2) 0.045(2) 0.027(2) -0.0018(17) 0.0047(18) 0.0154(19)
B1 0.046(3) 0.044(3) 0.031(3) 0.004(2) 0.007(2) 0.017(3)
C1 0.048(3) 0.050(3) 0.032(3) -0.004(2) 0.003(2) 0.006(2)
C2 0.060(4) 0.058(3) 0.038(3) -0.004(2) 0.004(3) 0.015(3)
C3 0.069(4) 0.074(4) 0.047(4) -0.018(3) 0.009(3) 0.020(3)
C4 0.077(5) 0.095(5) 0.036(3) -0.004(3) 0.012(3) 0.020(4)
C5 0.069(4) 0.079(4) 0.033(3) 0.012(3) 0.008(3) 0.016(3)
C6 0.051(3) 0.058(3) 0.035(3) 0.005(2) 0.005(2) 0.007(3)
C7 0.049(3) 0.052(3) 0.042(3) 0.012(2) 0.008(3) 0.005(3)
C8 0.080(5) 0.074(4) 0.038(3) 0.017(3) 0.004(3) 0.019(4)
C9 0.099(6) 0.066(4) 0.074(5) 0.030(4) 0.013(4) 0.034(4)
C10 0.099(6) 0.066(4) 0.059(4) 0.015(3) 0.007(4) 0.038(4)
C11 0.084(5) 0.059(4) 0.047(3) 0.009(3) 0.014(3) 0.029(3)
C12 0.042(3) 0.048(3) 0.041(3) -0.007(2) 0.006(2) 0.010(2)
C13 0.055(3) 0.045(3) 0.053(3) -0.006(3) 0.004(3) 0.021(3)
C14 0.051(3) 0.039(3) 0.045(3) 0.008(2) 0.006(3) 0.012(2)
C15 0.052(3) 0.040(3) 0.060(4) -0.005(3) 0.004(3) 0.008(3)
C16 0.055(4) 0.052(3) 0.053(3) -0.023(3) -0.008(3) 0.019(3)
C17 0.055(3) 0.060(4) 0.031(3) -0.009(2) -0.004(2) 0.028(3)
C18 0.044(3) 0.053(3) 0.038(3) 0.009(2) 0.007(2) 0.011(2)
C19 0.064(4) 0.064(4) 0.076(5) 0.016(3) -0.019(4) -0.003(3)
C20 0.056(3) 0.055(3) 0.035(3) 0.010(2) 0.012(2) 0.023(3)
C21 0.079(5) 0.084(5) 0.054(4) 0.019(3) 0.027(3) 0.040(4)
